data_7021006
loop_
_publ_author_name
'Rivilla, Ivan'
'Sameera, W. M. C.'
'Alvarez, Eleuterio'
'D\'iaz-Requejo, M Mar'
'Maseras, Feliu'
'P\'erez, Pedro J'

_publ_section_title
;
 Catalytic cross-coupling of diazo compounds with coinage metal-based
 catalysts: an experimental and theoretical study.
;
_journal_issue 12
_journal_name_full 'Dalton transactions (Cambridge, England : 2003)'
_journal_page_first 4132
_journal_page_last 4138
_journal_paper_doi 10.1039/c2dt32439c
_journal_volume 42
_journal_year 2013
_chemical_formula_moiety 'C20 H20 N2 O4'
_chemical_formula_sum 'C20 H20 N2 O4'
_chemical_formula_weight 352.38
_chemical_name_systematic
;
?
;
_space_group_IT_number 14
_symmetry_cell_setting monoclinic
_symmetry_space_group_name_Hall '-P 2yn'
_symmetry_space_group_name_H-M 'P 1 21/n 1'
_atom_sites_solution_hydrogens geom
_atom_sites_solution_primary direct
_atom_sites_solution_secondary difmap
_audit_creation_method SHELXL-97
_cell_angle_alpha 90.00
_cell_angle_beta 98.2220(10)
_cell_angle_gamma 90.00
_cell_formula_units_Z 2
_cell_length_a 8.8616(5)
_cell_length_b 11.3859(6)
_cell_length_c 9.5300(5)
_cell_measurement_reflns_used 6618
_cell_measurement_temperature 173(2)
_cell_measurement_theta_max 30.50
_cell_measurement_theta_min 2.80
_cell_volume 951.67(9)
_computing_cell_refinement 'APEX2 Software Suite (Bruker, 2007)'
_computing_data_collection 'APEX2 Software Suite (Bruker, 2007)'
_computing_data_reduction 'APEX2 Software Suite (Bruker, 2007)'
_computing_molecular_graphics 'SHELXTL (Sheldrick, 2008)'
_computing_publication_material 'SHELXTL and publCIF (Westrip, 2010)'
_computing_structure_refinement 'SHELXL97 (Sheldrick, 2008)'
_computing_structure_solution 'SIR2002 (Burla et al., 2003)'
_diffrn_ambient_temperature 173(2)
_diffrn_detector_area_resol_mean 8.26
_diffrn_measured_fraction_theta_full 0.985
_diffrn_measured_fraction_theta_max 0.985
_diffrn_measurement_device_type
;
Bruker-Nonius X8kappa APEX II CCD area detector
;
_diffrn_measurement_method 'phi and omega scans with narrow frames'
_diffrn_radiation_monochromator graphite
_diffrn_radiation_source 'fine-focus sealed tube'
_diffrn_radiation_type MoK\a
_diffrn_radiation_wavelength 0.71073
_diffrn_reflns_av_R_equivalents 0.0170
_diffrn_reflns_av_sigmaI/netI 0.0095
_diffrn_reflns_limit_h_max 9
_diffrn_reflns_limit_h_min -10
_diffrn_reflns_limit_k_max 13
_diffrn_reflns_limit_k_min -13
_diffrn_reflns_limit_l_max 11
_diffrn_reflns_limit_l_min -11
_diffrn_reflns_number 11197
_diffrn_reflns_theta_full 25.25
_diffrn_reflns_theta_max 25.25
_diffrn_reflns_theta_min 2.80
_diffrn_standards_decay_% 0
_exptl_absorpt_coefficient_mu 0.087
_exptl_absorpt_correction_T_max 0.9778
_exptl_absorpt_correction_T_min 0.9662
_exptl_absorpt_correction_type multi-scan
_exptl_absorpt_process_details
;
program SADABS, Bruker (2001).
;
_exptl_crystal_colour yellow
_exptl_crystal_density_diffrn 1.230
_exptl_crystal_density_method 'not measured'
_exptl_crystal_description needle
_exptl_crystal_F_000 372
_exptl_crystal_size_max 0.50
_exptl_crystal_size_mid 0.30
_exptl_crystal_size_min 0.24
_refine_diff_density_max 0.146
_refine_diff_density_min -0.188
_refine_diff_density_rms 0.035
_refine_ls_extinction_method none
_refine_ls_goodness_of_fit_ref 1.073
_refine_ls_hydrogen_treatment constr
_refine_ls_matrix_type full
_refine_ls_number_parameters 119
_refine_ls_number_reflns 1714
_refine_ls_number_restraints 0
_refine_ls_restrained_S_all 1.073
_refine_ls_R_factor_all 0.0337
_refine_ls_R_factor_gt 0.0309
_refine_ls_shift/su_max 0.000
_refine_ls_shift/su_mean 0.000
_refine_ls_structure_factor_coef Fsqd
_refine_ls_weighting_details 'calc w=1/[\s^2^(Fo^2^)+(0.0458P)^2^+0.1841P] where P=(Fo^2^+2Fc^2^)/3'
_refine_ls_weighting_scheme calc
_refine_ls_wR_factor_gt 0.0826
_refine_ls_wR_factor_ref 0.0848
_reflns_number_gt 1432
_reflns_number_total 1714
_reflns_threshold_expression >2sigma(I)
_cod_data_source_file c2dt32439c.txt
_cod_data_source_block 1
_cod_depositor_comments
;
The following automatic conversions were performed:

'_symmetry_cell_setting' value 'Monoclinic' changed to 'monoclinic'
according to /home/saulius/struct/CIF-dictionaries/cif_core.dic
dictionary named 'cif_core.dic' version 2.4.2 from 2011-04-26.

Automatic conversion script
Id: cif_fix_values 1891 2012-01-12 08:04:46Z andrius 
;
_cod_original_sg_symbol_H-M 'P 21/n'
_cod_database_code 7021006

loop_
_symmetry_equiv_pos_as_xyz
'x, y, z'
'-x+1/2, y+1/2, -z+1/2'
'-x, -y, -z'
'x-1/2, -y-1/2, z-1/2'

loop_
_atom_site_label
_atom_site_type_symbol
_atom_site_fract_x
_atom_site_fract_y
_atom_site_fract_z
_atom_site_U_iso_or_equiv
_atom_site_adp_type
_atom_site_occupancy
_atom_site_symmetry_multiplicity
_atom_site_calc_flag
_atom_site_refinement_flags
O1 O 1.16709(8) 0.29096(7) 0.67172(10) 0.0377(2) Uani 1 1 d .
O2 O 1.11793(8) 0.44586(6) 0.80440(9) 0.0301(2) Uani 1 1 d .
N1 N 0.92821(9) 0.47557(7) 0.50670(10) 0.0253(2) Uani 1 1 d .
C1 C 1.08921(11) 0.37204(9) 0.69690(12) 0.0251(3) Uani 1 1 d .
C2 C 0.93744(11) 0.40123(8) 0.60845(12) 0.0229(3) Uani 1 1 d .
C3 C 0.80035(11) 0.34176(9) 0.64430(12) 0.0240(3) Uani 1 1 d .
C4 C 0.81295(12) 0.25623(10) 0.74870(13) 0.0314(3) Uani 1 1 d .
H4 H 0.9108 0.2347 0.7958 0.038 Uiso 1 1 calc R
C5 C 0.68406(13) 0.20161(10) 0.78519(15) 0.0377(3) Uani 1 1 d .
H5 H 0.6939 0.1431 0.8570 0.045 Uiso 1 1 calc R
C6 C 0.54128(13) 0.23245(10) 0.71703(15) 0.0363(3) Uani 1 1 d .
H6 H 0.4529 0.1952 0.7419 0.044 Uiso 1 1 calc R
C7 C 0.52755(12) 0.31751(11) 0.61272(14) 0.0356(3) Uani 1 1 d .
H7 H 0.4293 0.3388 0.5663 0.043 Uiso 1 1 calc R
C8 C 0.65551(12) 0.37219(10) 0.57506(13) 0.0310(3) Uani 1 1 d .
H8 H 0.6450 0.4301 0.5025 0.037 Uiso 1 1 calc R
C9 C 1.26029(14) 0.42655(11) 0.89986(15) 0.0415(3) Uani 1 1 d .
H9A H 1.3485 0.4327 0.8472 0.050 Uiso 1 1 calc R
H9B H 1.2608 0.3475 0.9431 0.050 Uiso 1 1 calc R
C10 C 1.26890(17) 0.51910(13) 1.01172(16) 0.0525(4) Uani 1 1 d .
H10A H 1.2762 0.5965 0.9683 0.079 Uiso 1 1 calc R
H10B H 1.3591 0.5057 1.0823 0.079 Uiso 1 1 calc R
H10C H 1.1771 0.5158 1.0580 0.079 Uiso 1 1 calc R

loop_
_atom_site_aniso_label
_atom_site_aniso_U_11
_atom_site_aniso_U_22
_atom_site_aniso_U_33
_atom_site_aniso_U_23
_atom_site_aniso_U_13
_atom_site_aniso_U_12
O1 0.0283(4) 0.0371(5) 0.0473(6) -0.0063(4) 0.0039(4) 0.0073(3)
O2 0.0291(4) 0.0331(4) 0.0266(5) -0.0021(3) -0.0014(3) 0.0008(3)
N1 0.0219(4) 0.0294(5) 0.0257(6) -0.0003(4) 0.0068(3) -0.0028(3)
C1 0.0232(5) 0.0266(5) 0.0265(7) 0.0015(4) 0.0074(4) -0.0032(4)
C2 0.0231(5) 0.0238(5) 0.0226(6) -0.0037(4) 0.0056(4) 0.0002(4)
C3 0.0238(5) 0.0255(5) 0.0234(6) -0.0040(4) 0.0058(4) -0.0026(4)
C4 0.0263(5) 0.0343(6) 0.0330(7) 0.0045(5) 0.0020(4) -0.0030(4)
C5 0.0375(6) 0.0374(6) 0.0388(8) 0.0093(5) 0.0069(5) -0.0077(5)
C6 0.0285(6) 0.0400(6) 0.0420(8) -0.0018(5) 0.0107(5) -0.0115(5)
C7 0.0227(5) 0.0443(7) 0.0394(8) 0.0001(5) 0.0029(5) -0.0034(4)
C8 0.0265(5) 0.0353(6) 0.0309(7) 0.0036(5) 0.0037(4) -0.0007(4)
C9 0.0343(6) 0.0467(7) 0.0391(8) 0.0024(6) -0.0103(5) -0.0018(5)
C10 0.0592(9) 0.0564(8) 0.0365(9) -0.0025(6) -0.0113(6) -0.0121(7)

loop_
_atom_type_symbol
_atom_type_description
_atom_type_scat_dispersion_real
_atom_type_scat_dispersion_imag
_atom_type_scat_source
C C 0.0033 0.0016 'International Tables Vol C Tables 4.2.6.8 and 6.1.1.4'
H H 0.0000 0.0000 'International Tables Vol C Tables 4.2.6.8 and 6.1.1.4'
N N 0.0061 0.0033 'International Tables Vol C Tables 4.2.6.8 and 6.1.1.4'
O O 0.0106 0.0060 'International Tables Vol C Tables 4.2.6.8 and 6.1.1.4'

loop_
_geom_angle_atom_site_label_1
_geom_angle_atom_site_label_2
_geom_angle_atom_site_label_3
_geom_angle
_geom_angle_site_symmetry_3
C1 O2 C9 116.10(9) .
C2 N1 N1 111.60(10) 3_766
O1 C1 O2 126.38(10) .
O1 C1 C2 123.21(10) .
O2 C1 C2 110.38(8) .
N1 C2 C3 120.92(9) .
N1 C2 C1 121.37(9) .
C3 C2 C1 117.71(9) .
C4 C3 C8 119.13(10) .
C4 C3 C2 120.35(9) .
C8 C3 C2 120.51(10) .
C3 C4 C5 120.68(10) .
C3 C4 H4 119.7 .
C5 C4 H4 119.7 .
C6 C5 C4 119.95(11) .
C6 C5 H5 120.0 .
C4 C5 H5 120.0 .
C7 C6 C5 119.80(10) .
C7 C6 H6 120.1 .
C5 C6 H6 120.1 .
C6 C7 C8 120.71(10) .
C6 C7 H7 119.6 .
C8 C7 H7 119.6 .
C7 C8 C3 119.73(11) .
C7 C8 H8 120.1 .
C3 C8 H8 120.1 .
O2 C9 C10 106.82(10) .
O2 C9 H9A 110.4 .
C10 C9 H9A 110.4 .
O2 C9 H9B 110.4 .
C10 C9 H9B 110.4 .
H9A C9 H9B 108.6 .
C9 C10 H10A 109.5 .
C9 C10 H10B 109.5 .
H10A C10 H10B 109.5 .
C9 C10 H10C 109.5 .
H10A C10 H10C 109.5 .
H10B C10 H10C 109.5 .

loop_
_geom_bond_atom_site_label_1
_geom_bond_atom_site_label_2
_geom_bond_distance
_geom_bond_site_symmetry_2
O1 C1 1.1972(13) .
O2 C1 1.3215(13) .
O2 C9 1.4626(13) .
N1 C2 1.2809(14) .
N1 N1 1.4110(16) 3_766
C1 C2 1.5184(14) .
C2 C3 1.4731(14) .
C3 C4 1.3852(16) .
C3 C8 1.4002(14) .
C4 C5 1.3878(16) .
C4 H4 0.9500 .
C5 C6 1.3823(17) .
C5 H5 0.9500 .
C6 C7 1.3807(18) .
C6 H6 0.9500 .
C7 C8 1.3852(16) .
C7 H7 0.9500 .
C8 H8 0.9500 .
C9 C10 1.4932(19) .
C9 H9A 0.9900 .
C9 H9B 0.9900 .
C10 H10A 0.9800 .
C10 H10B 0.9800 .
C10 H10C 0.9800 .

loop_
_geom_torsion_atom_site_label_1
_geom_torsion_atom_site_label_2
_geom_torsion_atom_site_label_3
_geom_torsion_atom_site_label_4
_geom_torsion
_geom_torsion_site_symmetry_1
C9 O2 C1 O1 0.96(16) .
C9 O2 C1 C2 179.14(9) .
N1 N1 C2 C3 178.26(10) 3_766
N1 N1 C2 C1 -1.24(15) 3_766
O1 C1 C2 N1 -93.93(13) .
O2 C1 C2 N1 87.83(12) .
O1 C1 C2 C3 86.56(14) .
O2 C1 C2 C3 -91.68(10) .
N1 C2 C3 C4 175.97(10) .
C1 C2 C3 C4 -4.51(15) .
N1 C2 C3 C8 -5.07(16) .
C1 C2 C3 C8 174.45(10) .
C8 C3 C4 C5 -0.37(17) .
C2 C3 C4 C5 178.60(11) .
C3 C4 C5 C6 0.02(19) .
C4 C5 C6 C7 0.1(2) .
C5 C6 C7 C8 0.23(19) .
C6 C7 C8 C3 -0.59(18) .
C4 C3 C8 C7 0.65(17) .
C2 C3 C8 C7 -178.32(10) .
C1 O2 C9 C10 179.92(10) .
